data_7015333
loop_
_publ_author_name
'Wu, Chung-Yeh'
'Lin, Ying-Chih'
'Chou, Pi-Tai'
'Wang, Yu'
'Liu, Yi-Hung'

_publ_section_title
;
 One-pot synthesis of substituted benzene via intermolecular [2+2+2]
 cycloaddition catalyzed by air-stable Ru(II)-complex.
;
_journal_issue 14
_journal_name_full 'Dalton transactions (Cambridge, England : 2003)'
_journal_page_first 3748
_journal_page_last 3753
_journal_paper_doi 10.1039/c0dt01502d
_journal_volume 40
_journal_year 2011
_chemical_formula_sum 'C34 H26 O8'
_chemical_formula_weight 562.55
_chemical_name_systematic
;
?
;
_space_group_IT_number 14
_symmetry_cell_setting monoclinic
_symmetry_space_group_name_Hall '-P 2yn'
_symmetry_space_group_name_H-M 'P 1 21/n 1'
_atom_sites_solution_hydrogens geom
_atom_sites_solution_primary direct
_atom_sites_solution_secondary difmap
_audit_creation_method SHELXL-97
_cell_angle_alpha 90.00
_cell_angle_beta 98.6200(10)
_cell_angle_gamma 90.00
_cell_formula_units_Z 4
_cell_length_a 8.79120(10)
_cell_length_b 13.56520(10)
_cell_length_c 24.5222(2)
_cell_measurement_reflns_used 17758
_cell_measurement_temperature 295(2)
_cell_measurement_theta_max 77.5905
_cell_measurement_theta_min 3.2602
_cell_volume 2891.35(5)
_computing_cell_refinement
;
CrysAlisPro, Oxford Diffraction Ltd.,
Version 1.171.33.34d (release 27-02-2009 CrysAlis171 .NET)
(compiled Feb 27 2009,15:38:38)
Empirical absorption correction using spherical harmonics,
implemented in SCALE3 ABSPACK scaling algorithm.
;
_computing_data_collection
;
CrysAlisPro, Oxford Diffraction Ltd.,
Version 1.171.33.34d (release 27-02-2009 CrysAlis171 .NET)
(compiled Feb 27 2009,15:38:38)
Empirical absorption correction using spherical harmonics,
implemented in SCALE3 ABSPACK scaling algorithm.
;
_computing_data_reduction
;
CrysAlisPro, Oxford Diffraction Ltd.,
Version 1.171.33.34d (release 27-02-2009 CrysAlis171 .NET)
(compiled Feb 27 2009,15:38:38)
Empirical absorption correction using spherical harmonics,
implemented in SCALE3 ABSPACK scaling algorithm.
;
_computing_molecular_graphics SHELXTL
_computing_publication_material SHELXTL
_computing_structure_refinement 'SHELXL-97 (Sheldrick, 1997)'
_computing_structure_solution 'SHELXS-97 (Sheldrick, 1990)'
_diffrn_ambient_temperature 295(2)
_diffrn_measured_fraction_theta_full 1.000
_diffrn_measured_fraction_theta_max 1.000
_diffrn_measurement_device_type 'Oxford Diffraction Gemini A'
_diffrn_measurement_method CCD
_diffrn_radiation_monochromator graphite
_diffrn_radiation_source 'fine-focus sealed tube'
_diffrn_radiation_type CuK\a
_diffrn_radiation_wavelength 1.54178
_diffrn_reflns_av_R_equivalents 0.0174
_diffrn_reflns_av_sigmaI/netI 0.0101
_diffrn_reflns_limit_h_max 10
_diffrn_reflns_limit_h_min -10
_diffrn_reflns_limit_k_max 16
_diffrn_reflns_limit_k_min -16
_diffrn_reflns_limit_l_max 29
_diffrn_reflns_limit_l_min -29
_diffrn_reflns_number 23056
_diffrn_reflns_theta_full 67.99
_diffrn_reflns_theta_max 67.99
_diffrn_reflns_theta_min 3.65
_exptl_absorpt_coefficient_mu 0.762
_exptl_absorpt_correction_T_max 1.00000
_exptl_absorpt_correction_T_min 0.92376
_exptl_absorpt_correction_type multi-scan
_exptl_absorpt_process_details
;
CrysAlisPro, Oxford Diffraction Ltd.,
Version 1.171.33.34d (release 27-02-2009 CrysAlis171 .NET)
(compiled Feb 27 2009,15:38:38)
Empirical absorption correction using spherical harmonics,
implemented in SCALE3 ABSPACK scaling algorithm.
;
_exptl_crystal_density_diffrn 1.292
_exptl_crystal_density_method 'not measured'
_exptl_crystal_F_000 1176
_exptl_crystal_size_max 0.25
_exptl_crystal_size_mid 0.20
_exptl_crystal_size_min 0.15
_refine_diff_density_max 0.347
_refine_diff_density_min -0.300
_refine_diff_density_rms 0.035
_refine_ls_extinction_coef 0.0033(5)
_refine_ls_extinction_expression Fc^*^=kFc[1+0.001xFc^2^\l^3^/sin(2\q)]^-1/4^
_refine_ls_extinction_method SHELXL
_refine_ls_goodness_of_fit_ref 1.454
_refine_ls_hydrogen_treatment constr
_refine_ls_matrix_type full
_refine_ls_number_parameters 380
_refine_ls_number_reflns 5278
_refine_ls_number_restraints 0
_refine_ls_restrained_S_all 1.454
_refine_ls_R_factor_all 0.0441
_refine_ls_R_factor_gt 0.0405
_refine_ls_shift/su_max 0.001
_refine_ls_shift/su_mean 0.000
_refine_ls_structure_factor_coef Fsqd
_refine_ls_weighting_details 'calc w=1/[\s^2^(Fo^2^)+(0.1000P)^2^+0.0000P] where P=(Fo^2^+2Fc^2^)/3'
_refine_ls_weighting_scheme calc
_refine_ls_wR_factor_gt 0.1572
_refine_ls_wR_factor_ref 0.1623
_reflns_number_gt 4723
_reflns_number_total 5278
_reflns_threshold_expression >2sigma(I)
_cod_data_source_file c0dt01502d.txt
_cod_data_source_block ic13734
_cod_depositor_comments
;
The following automatic conversions were performed:
'_symmetry_cell_setting' value 'Monoclinic' changed to 'monoclinic'
according to '/home/saulius/struct/CIF-dictionaries/cif_core.dic'
dictionary named 'cif_core.dic' version 2.4.1 from 2010-06-29.

Automatic conversion script
Id: cif_fix_enum 1555 2011-01-17 13:19:09Z saulius 
;
_cod_original_sg_symbol_H-M P2(1)/n
_cod_database_code 7015333

loop_
_symmetry_equiv_pos_as_xyz
'x, y, z'
'-x+1/2, y+1/2, -z+1/2'
'-x, -y, -z'
'x-1/2, -y-1/2, z-1/2'

loop_
_atom_site_label
_atom_site_type_symbol
_atom_site_fract_x
_atom_site_fract_y
_atom_site_fract_z
_atom_site_U_iso_or_equiv
_atom_site_adp_type
_atom_site_occupancy
_atom_site_symmetry_multiplicity
_atom_site_calc_flag
_atom_site_refinement_flags
_atom_site_disorder_assembly
_atom_site_disorder_group
O1 O 0.63804(13) 0.51056(8) 0.06577(5) 0.0633(3) Uani 1 1 d . . .
O2 O 0.50227(11) 0.38301(7) 0.08977(4) 0.0498(3) Uani 1 1 d . . .
O3 O 0.86820(16) 0.55605(10) 0.21753(6) 0.0815(4) Uani 1 1 d . . .
O4 O 0.63497(13) 0.49406(10) 0.19018(5) 0.0683(4) Uani 1 1 d . . .
O5 O 0.99638(16) 0.37842(13) 0.28637(5) 0.0827(4) Uani 1 1 d . . .
O6 O 1.19837(13) 0.42038(8) 0.24541(4) 0.0594(3) Uani 1 1 d . . .
O7 O 1.18394(13) 0.18669(9) 0.23157(5) 0.0632(3) Uani 1 1 d . . .
O8 O 1.30288(11) 0.25382(9) 0.16653(4) 0.0580(3) Uani 1 1 d . . .
C1 C 0.82815(13) 0.29778(9) 0.08653(5) 0.0366(3) Uani 1 1 d . . .
C2 C 0.77026(14) 0.37624(9) 0.11389(5) 0.0374(3) Uani 1 1 d . . .
C3 C 0.84412(14) 0.40857(9) 0.16521(5) 0.0397(3) Uani 1 1 d . . .
C4 C 0.97994(14) 0.36284(9) 0.18908(5) 0.0397(3) Uani 1 1 d . . .
C5 C 1.03917(13) 0.28503(9) 0.16203(5) 0.0372(3) Uani 1 1 d . . .
C6 C 0.96303(14) 0.24969(9) 0.11152(5) 0.0367(3) Uani 1 1 d . . .
C7 C 0.74898(14) 0.26786(9) 0.03028(5) 0.0377(3) Uani 1 1 d . . .
C8 C 0.61955(16) 0.21024(11) 0.02468(5) 0.0492(3) Uani 1 1 d . . .
H8A H 0.5834 0.1869 0.0560 0.059 Uiso 1 1 calc R . .
C9 C 0.54047(17) 0.18591(13) -0.02781(6) 0.0581(4) Uani 1 1 d . . .
H9A H 0.4534 0.1462 -0.0308 0.070 Uiso 1 1 calc R . .
C10 C 0.58968(17) 0.21968(11) -0.07396(6) 0.0523(3) Uani 1 1 d . . .
H10A H 0.5358 0.2034 -0.1084 0.063 Uiso 1 1 calc R . .
C11 C 0.72217(15) 0.27950(9) -0.07048(5) 0.0418(3) Uani 1 1 d . . .
C12 C 0.77744(19) 0.31455(11) -0.11848(5) 0.0525(4) Uani 1 1 d . . .
H12A H 0.7245 0.2986 -0.1531 0.063 Uiso 1 1 calc R . .
C13 C 0.9064(2) 0.37101(12) -0.11471(7) 0.0600(4) Uani 1 1 d . . .
H13A H 0.9412 0.3933 -0.1465 0.072 Uiso 1 1 calc R . .
C14 C 0.9870(2) 0.39559(11) -0.06267(7) 0.0578(4) Uani 1 1 d . . .
H14A H 1.0753 0.4341 -0.0603 0.069 Uiso 1 1 calc R . .
C15 C 0.93739(16) 0.36377(9) -0.01567(6) 0.0454(3) Uani 1 1 d . . .
H15A H 0.9919 0.3815 0.0184 0.055 Uiso 1 1 calc R . .
C16 C 0.80439(14) 0.30419(8) -0.01769(5) 0.0366(3) Uani 1 1 d . . .
C17 C 1.01738(14) 0.15599(9) 0.08892(5) 0.0377(3) Uani 1 1 d . . .
C18 C 1.14124(16) 0.15385(10) 0.06085(5) 0.0459(3) Uani 1 1 d . . .
H18A H 1.1881 0.2126 0.0530 0.055 Uiso 1 1 calc R . .
C19 C 1.19809(18) 0.06380(11) 0.04375(6) 0.0538(4) Uani 1 1 d . . .
H19A H 1.2837 0.0635 0.0256 0.065 Uiso 1 1 calc R . .
C20 C 1.12910(18) -0.02263(11) 0.05355(6) 0.0524(4) Uani 1 1 d . . .
H20A H 1.1664 -0.0814 0.0412 0.063 Uiso 1 1 calc R . .
C21 C 1.00134(16) -0.02412(10) 0.08222(5) 0.0455(3) Uani 1 1 d . . .
C22 C 0.9294(2) -0.11361(11) 0.09359(7) 0.0605(4) Uani 1 1 d . . .
H22A H 0.9646 -0.1727 0.0809 0.073 Uiso 1 1 calc R . .
C23 C 0.8100(2) -0.11446(13) 0.12271(8) 0.0697(5) Uani 1 1 d . . .
H23A H 0.7645 -0.1739 0.1300 0.084 Uiso 1 1 calc R . .
C24 C 0.7550(2) -0.02591(15) 0.14178(8) 0.0689(5) Uani 1 1 d . . .
H24A H 0.6735 -0.0270 0.1619 0.083 Uiso 1 1 calc R . .
C25 C 0.81991(17) 0.06181(11) 0.13104(6) 0.0525(3) Uani 1 1 d . . .
H25A H 0.7817 0.1199 0.1439 0.063 Uiso 1 1 calc R . .
C26 C 0.94463(14) 0.06592(9) 0.10070(5) 0.0398(3) Uani 1 1 d . . .
C27 C 0.62997(14) 0.43168(9) 0.08663(5) 0.0394(3) Uani 1 1 d . . .
C28 C 0.36038(17) 0.43180(14) 0.06730(8) 0.0659(4) Uani 1 1 d . . .
H28A H 0.2748 0.3901 0.0717 0.099 Uiso 1 1 calc R . .
H28B H 0.3602 0.4449 0.0288 0.099 Uiso 1 1 calc R . .
H28C H 0.3519 0.4928 0.0865 0.099 Uiso 1 1 calc R . .
C29 C 0.78659(16) 0.49500(10) 0.19397(5) 0.0480(3) Uani 1 1 d . . .
C30 C 0.5650(3) 0.5804(2) 0.21039(9) 0.1003(9) Uani 1 1 d . . .
H30A H 0.4554 0.5720 0.2057 0.150 Uiso 1 1 calc R . .
H30B H 0.5896 0.6373 0.1901 0.150 Uiso 1 1 calc R . .
H30C H 0.6035 0.5894 0.2488 0.150 Uiso 1 1 calc R . .
C31 C 1.05601(17) 0.38986(11) 0.24610(5) 0.0485(3) Uani 1 1 d . . .
C32 C 1.2878(3) 0.43773(16) 0.29929(8) 0.0829(6) Uani 1 1 d . . .
H32A H 1.3892 0.4596 0.2949 0.124 Uiso 1 1 calc R . .
H32B H 1.2951 0.3777 0.3203 0.124 Uiso 1 1 calc R . .
H32C H 1.2384 0.4874 0.3183 0.124 Uiso 1 1 calc R . .
C33 C 1.18214(14) 0.23459(9) 0.19084(5) 0.0400(3) Uani 1 1 d . . .
C34 C 1.4480(2) 0.2127(2) 0.19226(10) 0.0891(7) Uani 1 1 d . . .
H34A H 1.5276 0.2311 0.1714 0.134 Uiso 1 1 calc R . .
H34B H 1.4402 0.1422 0.1933 0.134 Uiso 1 1 calc R . .
H34C H 1.4724 0.2377 0.2292 0.134 Uiso 1 1 calc R . .

loop_
_atom_site_aniso_label
_atom_site_aniso_U_11
_atom_site_aniso_U_22
_atom_site_aniso_U_33
_atom_site_aniso_U_23
_atom_site_aniso_U_13
_atom_site_aniso_U_12
O1 0.0497(6) 0.0617(6) 0.0756(8) 0.0241(5) 0.0005(5) 0.0005(4)
O2 0.0339(5) 0.0540(5) 0.0593(6) 0.0073(4) 0.0004(4) 0.0026(4)
O3 0.0717(8) 0.0774(8) 0.0938(10) -0.0454(7) 0.0071(7) 0.0009(6)
O4 0.0507(6) 0.0942(9) 0.0588(6) -0.0215(6) 0.0044(5) 0.0243(6)
O5 0.0712(8) 0.1410(13) 0.0354(6) -0.0155(6) 0.0067(5) 0.0130(8)
O6 0.0568(6) 0.0679(6) 0.0470(6) -0.0025(4) -0.0138(5) -0.0114(5)
O7 0.0541(6) 0.0786(7) 0.0561(6) 0.0267(5) 0.0059(5) 0.0073(5)
O8 0.0353(5) 0.0847(7) 0.0535(6) 0.0190(5) 0.0054(4) 0.0106(4)
C1 0.0331(6) 0.0446(6) 0.0316(6) -0.0007(4) 0.0033(4) -0.0015(4)
C2 0.0331(6) 0.0459(6) 0.0325(6) 0.0007(4) 0.0031(4) 0.0000(4)
C3 0.0371(6) 0.0478(6) 0.0339(6) -0.0036(5) 0.0048(5) 0.0038(5)
C4 0.0371(6) 0.0499(6) 0.0310(6) -0.0026(5) 0.0015(5) 0.0013(5)
C5 0.0336(6) 0.0462(6) 0.0313(6) 0.0007(4) 0.0034(4) 0.0012(4)
C6 0.0340(6) 0.0435(6) 0.0325(6) 0.0000(4) 0.0047(4) -0.0003(4)
C7 0.0339(6) 0.0434(6) 0.0344(6) -0.0032(4) 0.0009(4) 0.0015(4)
C8 0.0429(7) 0.0657(8) 0.0383(7) -0.0018(5) 0.0042(5) -0.0104(6)
C9 0.0431(7) 0.0772(10) 0.0511(8) -0.0085(7) -0.0021(6) -0.0198(7)
C10 0.0470(7) 0.0679(8) 0.0377(7) -0.0090(6) -0.0078(5) -0.0031(6)
C11 0.0441(7) 0.0449(6) 0.0350(6) -0.0018(5) 0.0008(5) 0.0070(5)
C12 0.0661(9) 0.0560(7) 0.0346(6) 0.0018(5) 0.0044(6) 0.0116(6)
C13 0.0776(11) 0.0581(8) 0.0485(8) 0.0107(6) 0.0228(7) 0.0059(7)
C14 0.0608(9) 0.0514(8) 0.0635(9) 0.0049(6) 0.0175(7) -0.0069(6)
C15 0.0453(7) 0.0452(6) 0.0453(7) -0.0032(5) 0.0050(5) -0.0042(5)
C16 0.0363(6) 0.0371(5) 0.0352(6) -0.0023(4) 0.0015(4) 0.0041(4)
C17 0.0362(6) 0.0450(6) 0.0308(5) -0.0013(4) 0.0016(4) 0.0023(4)
C18 0.0458(7) 0.0502(7) 0.0432(7) 0.0010(5) 0.0114(5) 0.0016(5)
C19 0.0515(8) 0.0645(8) 0.0481(7) -0.0023(6) 0.0156(6) 0.0123(6)
C20 0.0585(8) 0.0512(7) 0.0457(7) -0.0059(5) 0.0016(6) 0.0150(6)
C21 0.0500(7) 0.0459(7) 0.0359(6) 0.0001(5) -0.0091(5) 0.0022(5)
C22 0.0675(10) 0.0465(7) 0.0596(9) 0.0033(6) -0.0162(7) -0.0047(6)
C23 0.0661(10) 0.0615(9) 0.0749(11) 0.0179(8) -0.0109(8) -0.0212(8)
C24 0.0541(9) 0.0853(12) 0.0670(10) 0.0167(8) 0.0080(7) -0.0174(8)
C25 0.0469(7) 0.0633(8) 0.0481(7) 0.0038(6) 0.0094(6) -0.0038(6)
C26 0.0390(6) 0.0476(7) 0.0307(5) 0.0008(4) -0.0018(4) -0.0008(5)
C27 0.0373(6) 0.0464(6) 0.0336(6) -0.0009(4) 0.0022(4) 0.0022(5)
C28 0.0358(7) 0.0765(10) 0.0817(11) 0.0127(8) -0.0041(7) 0.0069(7)
C29 0.0503(7) 0.0568(8) 0.0359(6) -0.0059(5) 0.0033(5) 0.0113(6)
C30 0.0929(16) 0.132(2) 0.0728(13) -0.0252(12) 0.0004(11) 0.0681(15)
C31 0.0501(8) 0.0583(7) 0.0345(7) -0.0083(5) -0.0023(5) 0.0103(6)
C32 0.0863(14) 0.0850(12) 0.0629(11) -0.0015(8) -0.0358(10) -0.0173(10)
C33 0.0377(6) 0.0459(6) 0.0353(6) 0.0011(5) 0.0014(5) 0.0025(5)
C34 0.0395(9) 0.1290(18) 0.0974(15) 0.0362(14) 0.0053(9) 0.0227(10)

loop_
_atom_type_symbol
_atom_type_description
_atom_type_scat_dispersion_real
_atom_type_scat_dispersion_imag
_atom_type_scat_source
C C 0.0181 0.0091 'International Tables Vol C Tables 4.2.6.8 and 6.1.1.4'
H H 0.0000 0.0000 'International Tables Vol C Tables 4.2.6.8 and 6.1.1.4'
O O 0.0492 0.0322 'International Tables Vol C Tables 4.2.6.8 and 6.1.1.4'

loop_
_geom_angle_atom_site_label_1
_geom_angle_atom_site_label_2
_geom_angle_atom_site_label_3
_geom_angle
_geom_angle_site_symmetry_1
_geom_angle_site_symmetry_3
_geom_angle_publ_flag
C27 O2 C28 116.31(11) . . ?
C29 O4 C30 116.40(16) . . ?
C31 O6 C32 115.11(15) . . ?
C33 O8 C34 116.32(13) . . ?
C2 C1 C6 119.19(10) . . ?
C2 C1 C7 119.67(10) . . ?
C6 C1 C7 121.12(10) . . ?
C1 C2 C3 121.27(11) . . ?
C1 C2 C27 119.95(10) . . ?
C3 C2 C27 118.69(11) . . ?
C4 C3 C2 119.45(11) . . ?
C4 C3 C29 118.67(11) . . ?
C2 C3 C29 121.78(11) . . ?
C5 C4 C3 119.76(11) . . ?
C5 C4 C31 118.92(11) . . ?
C3 C4 C31 121.08(11) . . ?
C4 C5 C6 121.24(11) . . ?
C4 C5 C33 117.78(10) . . ?
C6 C5 C33 120.82(10) . . ?
C5 C6 C1 119.01(11) . . ?
C5 C6 C17 118.83(10) . . ?
C1 C6 C17 121.82(10) . . ?
C8 C7 C16 119.69(11) . . ?
C8 C7 C1 120.59(11) . . ?
C16 C7 C1 119.64(10) . . ?
C7 C8 C9 120.95(13) . . ?
C10 C9 C8 120.69(13) . . ?
C9 C10 C11 120.61(12) . . ?
C10 C11 C12 121.58(13) . . ?
C10 C11 C16 119.46(12) . . ?
C12 C11 C16 118.95(13) . . ?
C13 C12 C11 121.15(13) . . ?
C12 C13 C14 119.85(14) . . ?
C15 C14 C13 120.79(15) . . ?
C14 C15 C16 121.23(13) . . ?
C15 C16 C11 118.03(11) . . ?
C15 C16 C7 123.39(11) . . ?
C11 C16 C7 118.59(11) . . ?
C18 C17 C26 119.74(11) . . ?
C18 C17 C6 121.73(11) . . ?
C26 C17 C6 118.36(10) . . ?
C17 C18 C19 120.77(13) . . ?
C20 C19 C18 120.58(14) . . ?
C19 C20 C21 120.68(12) . . ?
C20 C21 C22 121.52(14) . . ?
C20 C21 C26 119.38(12) . . ?
C22 C21 C26 119.10(14) . . ?
C23 C22 C21 121.02(16) . . ?
C22 C23 C24 120.11(14) . . ?
C25 C24 C23 120.60(16) . . ?
C24 C25 C26 121.06(15) . . ?
C25 C26 C21 118.09(12) . . ?
C25 C26 C17 123.07(12) . . ?
C21 C26 C17 118.83(12) . . ?
O1 C27 O2 125.58(12) . . ?
O1 C27 C2 122.60(12) . . ?
O2 C27 C2 111.81(10) . . ?
O3 C29 O4 124.76(13) . . ?
O3 C29 C3 123.65(14) . . ?
O4 C29 C3 111.59(12) . . ?
O5 C31 O6 125.79(13) . . ?
O5 C31 C4 123.23(14) . . ?
O6 C31 C4 110.81(12) . . ?
O7 C33 O8 125.24(12) . . ?
O7 C33 C5 123.07(12) . . ?
O8 C33 C5 111.64(10) . . ?

loop_
_geom_bond_atom_site_label_1
_geom_bond_atom_site_label_2
_geom_bond_distance
_geom_bond_site_symmetry_2
_geom_bond_publ_flag
O1 C27 1.1927(17) . ?
O2 C27 1.3145(16) . ?
O2 C28 1.4462(17) . ?
O3 C29 1.187(2) . ?
O4 C29 1.3222(19) . ?
O4 C30 1.445(2) . ?
O5 C31 1.196(2) . ?
O6 C31 1.3207(19) . ?
O6 C32 1.4519(18) . ?
O7 C33 1.1897(17) . ?
O8 C33 1.3189(17) . ?
O8 C34 1.4474(19) . ?
C1 C2 1.3944(17) . ?
C1 C6 1.4105(17) . ?
C1 C7 1.5045(15) . ?
C2 C3 1.3973(17) . ?
C2 C27 1.5121(16) . ?
C3 C4 1.3942(17) . ?
C3 C29 1.4950(17) . ?
C4 C5 1.3889(17) . ?
C4 C31 1.5020(16) . ?
C5 C6 1.4011(16) . ?
C5 C33 1.5102(16) . ?
C6 C17 1.4935(16) . ?
C7 C8 1.3703(18) . ?
C7 C16 1.4269(17) . ?
C8 C9 1.4075(19) . ?
C9 C10 1.351(2) . ?
C10 C11 1.412(2) . ?
C11 C12 1.4210(19) . ?
C11 C16 1.4247(16) . ?
C12 C13 1.360(2) . ?
C13 C14 1.404(2) . ?
C14 C15 1.362(2) . ?
C15 C16 1.4161(18) . ?
C17 C18 1.3729(18) . ?
C17 C26 1.4286(17) . ?
C18 C19 1.407(2) . ?
C19 C20 1.358(2) . ?
C20 C21 1.412(2) . ?
C21 C22 1.416(2) . ?
C21 C26 1.4190(18) . ?
C22 C23 1.355(3) . ?
C23 C24 1.401(3) . ?
C24 C25 1.362(2) . ?
C25 C26 1.4154(19) . ?

loop_
_cod_related_entry_id
_cod_related_entry_database
_cod_related_entry_code
1 ChemSpider 30652809
